data_7018070
loop_
_publ_author_name
'Vasudevan, Kalyan V.'
'Smith, Nickolaus A.'
'Scott, Brian L.'
'Bennett, Bryan L.'
'Muenchausen, Ross E.'
'Gordon, John C.'

_publ_section_title
;
 Ionic liquid mediated routes to polydentate oxygen-donor adducts of
 cerium(iii) bromide.
;
_journal_issue 7
_journal_name_full 'Dalton transactions (Cambridge, England : 2003)'
_journal_page_first 1924
_journal_page_last 1927
_journal_paper_doi 10.1039/c2dt12333a
_journal_volume 41
_journal_year 2012
_chemical_formula_sum 'C15 H34 Br4 Ce N O3'
_chemical_formula_weight 736.19
_chemical_name_systematic
;
?
;
_space_group_IT_number 14
_symmetry_cell_setting monoclinic
_symmetry_space_group_name_Hall '-P 2ybc'
_symmetry_space_group_name_H-M 'P 1 21/c 1'
_atom_sites_solution_hydrogens geom
_atom_sites_solution_primary direct
_atom_sites_solution_secondary difmap
_audit_creation_method SHELXL-97
_cell_angle_alpha 90.00
_cell_angle_beta 103.6910(10)
_cell_angle_gamma 90.00
_cell_formula_units_Z 4
_cell_length_a 15.7138(11)
_cell_length_b 10.3798(7)
_cell_length_c 15.0842(11)
_cell_measurement_temperature 140(1)
_cell_volume 2390.4(3)
_computing_cell_refinement 'SAINT+, v. 7.66a (Bruker AXS, 2009)'
_computing_data_collection 'APEX II, v. 7.0 (Bruker AXS, 2009)'
_computing_data_reduction 'SAINT+, v. 7.66a (Bruker AXS, 2009)'
_computing_molecular_graphics 'SHELXTL, v. 6.14, (Bruker AXS, 2000)'
_computing_publication_material 'SHELXTL, v. 6.14, (Bruker AXS, 2000)'
_computing_structure_refinement 'SHELXL-97 (Sheldrick, 1997)'
_computing_structure_solution 'SHELXS-97 (Sheldrick, 1990)'
_diffrn_ambient_temperature 140(1)
_diffrn_measured_fraction_theta_full 0.999
_diffrn_measured_fraction_theta_max 0.998
_diffrn_measurement_device_type 'Bruker D8 with APEXII CCD'
_diffrn_measurement_method '\w scans'
_diffrn_radiation_monochromator graphite
_diffrn_radiation_source 'fine-focus sealed tube'
_diffrn_radiation_type MoK\a
_diffrn_radiation_wavelength 0.71073
_diffrn_reflns_av_R_equivalents 0.0488
_diffrn_reflns_av_sigmaI/netI 0.0401
_diffrn_reflns_limit_h_max 19
_diffrn_reflns_limit_h_min -19
_diffrn_reflns_limit_k_max 13
_diffrn_reflns_limit_k_min -13
_diffrn_reflns_limit_l_max 19
_diffrn_reflns_limit_l_min -19
_diffrn_reflns_number 25357
_diffrn_reflns_theta_full 25.00
_diffrn_reflns_theta_max 26.90
_diffrn_reflns_theta_min 2.37
_diffrn_standards_decay_% 0
_diffrn_standards_interval_count 0
_diffrn_standards_interval_time 0
_diffrn_standards_number 0
_exptl_absorpt_coefficient_mu 8.603
_exptl_absorpt_correction_T_max 0.4800
_exptl_absorpt_correction_T_min 0.2132
_exptl_absorpt_correction_type multi-scan
_exptl_absorpt_process_details 'SADABS v. 1 (Sheldrick, 2008)'
_exptl_crystal_colour colorless
_exptl_crystal_density_diffrn 2.046
_exptl_crystal_density_method 'not measured'
_exptl_crystal_description block
_exptl_crystal_F_000 1412
_exptl_crystal_size_max 0.26
_exptl_crystal_size_mid 0.18
_exptl_crystal_size_min 0.10
_refine_diff_density_max 2.770
_refine_diff_density_min -2.181
_refine_diff_density_rms 0.192
_refine_ls_extinction_method none
_refine_ls_goodness_of_fit_ref 1.423
_refine_ls_hydrogen_treatment constr
_refine_ls_matrix_type full
_refine_ls_number_parameters 196
_refine_ls_number_reflns 5153
_refine_ls_number_restraints 20
_refine_ls_restrained_S_all 1.438
_refine_ls_R_factor_all 0.0591
_refine_ls_R_factor_gt 0.0436
_refine_ls_shift/su_max 0.028
_refine_ls_shift/su_mean 0.001
_refine_ls_structure_factor_coef Fsqd
_refine_ls_weighting_details 'calc w=1/[\s^2^(Fo^2^)+(0.0493P)^2^+0.0000P] where P=(Fo^2^+2Fc^2^)/3'
_refine_ls_weighting_scheme calc
_refine_ls_wR_factor_gt 0.1137
_refine_ls_wR_factor_ref 0.1204
_reflns_number_gt 4128
_reflns_number_total 5153
_reflns_threshold_expression >2sigma(I)
_cod_data_source_file c2dt12333a.txt
_cod_data_source_block apx1168a
_cod_original_sg_symbol_H-M 'P 21/c'
_cod_database_code 7018070

loop_
_symmetry_equiv_pos_as_xyz
'x, y, z'
'-x, y+1/2, -z+1/2'
'-x, -y, -z'
'x, -y-1/2, z-1/2'

loop_
_atom_site_label
_atom_site_type_symbol
_atom_site_fract_x
_atom_site_fract_y
_atom_site_fract_z
_atom_site_U_iso_or_equiv
_atom_site_adp_type
_atom_site_occupancy
_atom_site_symmetry_multiplicity
_atom_site_calc_flag
_atom_site_refinement_flags
_atom_site_disorder_assembly
_atom_site_disorder_group
Ce1 Ce 0.68934(2) 0.52537(3) 0.23883(2) 0.01854(12) Uani 1 1 d . . .
Br1 Br 0.61727(4) 0.74180(6) 0.12433(4) 0.02437(17) Uani 1 1 d . . .
Br2 Br 0.69809(5) 0.27572(7) 0.32643(5) 0.02925(18) Uani 1 1 d . . .
Br3 Br 0.87256(5) 0.48603(7) 0.24187(5) 0.0350(2) Uani 1 1 d . . .
Br4 Br 0.75138(5) 0.69172(8) 0.39198(5) 0.0412(2) Uani 1 1 d . . .
O1 O 0.6866(3) 0.4298(4) 0.0773(3) 0.0229(10) Uani 1 1 d . . .
O2 O 0.5468(3) 0.4188(4) 0.1511(3) 0.0201(9) Uani 1 1 d . . .
O3 O 0.5527(3) 0.5452(4) 0.3096(3) 0.0240(10) Uani 1 1 d . . .
C1 C 0.7337(5) 0.4947(7) 0.0188(5) 0.0307(16) Uani 1 1 d . . .
H1A H 0.7376 0.4390 -0.0310 0.046 Uiso 1 1 calc R . .
H1B H 0.7916 0.5158 0.0532 0.046 Uiso 1 1 calc R . .
H1C H 0.7033 0.5722 -0.0047 0.046 Uiso 1 1 calc R . .
C2 C 0.6057(4) 0.3803(7) 0.0253(4) 0.0242(14) Uani 1 1 d . . .
H2A H 0.6166 0.3165 -0.0177 0.029 Uiso 1 1 calc R . .
H2B H 0.5712 0.4493 -0.0088 0.029 Uiso 1 1 calc R . .
C3 C 0.5573(4) 0.3208(6) 0.0880(4) 0.0254(15) Uani 1 1 d . . .
H3A H 0.5006 0.2899 0.0542 0.030 Uiso 1 1 calc R . .
H3B H 0.5900 0.2486 0.1200 0.030 Uiso 1 1 calc R . .
C4 C 0.4811(4) 0.3902(6) 0.2003(4) 0.0231(14) Uani 1 1 d . . .
H4A H 0.5000 0.3200 0.2429 0.028 Uiso 1 1 calc R . .
H4B H 0.4264 0.3662 0.1586 0.028 Uiso 1 1 calc R . .
C5 C 0.4704(4) 0.5101(6) 0.2495(5) 0.0261(15) Uani 1 1 d . . .
H5A H 0.4505 0.5789 0.2060 0.031 Uiso 1 1 calc R . .
H5B H 0.4267 0.4973 0.2845 0.031 Uiso 1 1 calc R . .
C6 C 0.5581(5) 0.5099(7) 0.4040(5) 0.0296(16) Uani 1 1 d . . .
H6A H 0.5094 0.5465 0.4234 0.044 Uiso 1 1 calc R . .
H6B H 0.6118 0.5422 0.4417 0.044 Uiso 1 1 calc R . .
H6C H 0.5567 0.4178 0.4091 0.044 Uiso 1 1 calc R . .
N1 N 0.1688(9) 0.5298(13) 0.3538(8) 0.046(4) Uiso 0.50 1 d PD A 1
N1' N 0.1325(7) 0.5838(10) 0.3557(7) 0.021(2) Uiso 0.50 1 d PD . .
C7 C 0.1284(10) 0.5847(14) 0.2560(9) 0.114(5) Uiso 1 1 d D A .
C8 C 0.155(2) 0.473(2) 0.2066(13) 0.134(14) Uiso 0.50 1 d PD A 1
C9 C 0.1104(12) 0.3710(19) 0.2468(13) 0.062(5) Uiso 0.50 1 d PD A 1
C10 C 0.1578(15) 0.3842(17) 0.3484(13) 0.078(7) Uiso 0.50 1 d PD A 1
C11 C 0.2608(13) 0.5739(18) 0.3978(12) 0.044(5) Uiso 0.50 1 d P A 1
C12 C 0.0990(17) 0.615(2) 0.3878(14) 0.094(6) Uiso 0.50 1 d PD A 1
C13 C 0.0884(17) 0.692(3) 0.465(2) 0.093(10) Uiso 0.50 1 d PD A 1
C8' C 0.1685(16) 0.4515(17) 0.2522(19) 0.081(7) Uiso 0.50 1 d PD A 2
C9' C 0.1277(17) 0.352(2) 0.3051(17) 0.080(7) Uiso 0.50 1 d PD A 2
C10' C 0.1115(11) 0.4427(13) 0.3753(11) 0.043(4) Uiso 0.50 1 d PD A 2
C11' C 0.2317(10) 0.6083(17) 0.4023(11) 0.037(4) Uiso 0.50 1 d PD A 2
C12' C 0.0804(17) 0.687(2) 0.3893(18) 0.094(6) Uiso 0.50 1 d PD A 2
C13' C 0.084(2) 0.649(3) 0.486(2) 0.133(17) Uiso 0.50 1 d PD A 2
C14 C 0.0156(12) 0.741(2) 0.5069(14) 0.154(7) Uiso 1 1 d D . .
C15 C 0.0199(19) 0.874(2) 0.5407(19) 0.261(14) Uiso 1 1 d D A .

loop_
_atom_site_aniso_label
_atom_site_aniso_U_11
_atom_site_aniso_U_22
_atom_site_aniso_U_33
_atom_site_aniso_U_23
_atom_site_aniso_U_13
_atom_site_aniso_U_12
Ce1 0.0231(2) 0.0176(2) 0.01477(19) -0.00155(14) 0.00414(14) -0.00034(14)
Br1 0.0330(4) 0.0199(3) 0.0213(3) 0.0023(3) 0.0086(3) 0.0031(3)
Br2 0.0328(4) 0.0250(4) 0.0268(4) 0.0087(3) 0.0009(3) -0.0004(3)
Br3 0.0225(4) 0.0384(4) 0.0409(5) -0.0082(3) 0.0012(3) 0.0029(3)
Br4 0.0448(5) 0.0451(5) 0.0347(4) -0.0227(4) 0.0115(4) -0.0129(4)
O1 0.028(2) 0.026(2) 0.016(2) -0.0025(18) 0.0070(18) -0.0048(19)
O2 0.028(2) 0.017(2) 0.015(2) -0.0028(18) 0.0052(18) -0.0015(18)
O3 0.029(2) 0.028(3) 0.017(2) 0.0000(19) 0.0087(19) -0.0018(19)
C1 0.041(4) 0.034(4) 0.021(4) -0.009(3) 0.016(3) -0.007(3)
C2 0.028(4) 0.028(4) 0.016(3) -0.002(3) 0.003(3) 0.004(3)
C3 0.028(4) 0.023(4) 0.021(3) -0.002(3) -0.002(3) 0.000(3)
C4 0.021(3) 0.025(4) 0.022(3) 0.006(3) 0.001(3) -0.006(3)
C5 0.026(4) 0.023(4) 0.031(4) 0.006(3) 0.011(3) 0.001(3)
C6 0.041(4) 0.030(4) 0.019(3) 0.002(3) 0.011(3) 0.003(3)

loop_
_atom_type_symbol
_atom_type_description
_atom_type_scat_dispersion_real
_atom_type_scat_dispersion_imag
_atom_type_scat_source
C C 0.0033 0.0016 'International Tables Vol C Tables 4.2.6.8 and 6.1.1.4'
H H 0.0000 0.0000 'International Tables Vol C Tables 4.2.6.8 and 6.1.1.4'
N N 0.0061 0.0033 'International Tables Vol C Tables 4.2.6.8 and 6.1.1.4'
O O 0.0106 0.0060 'International Tables Vol C Tables 4.2.6.8 and 6.1.1.4'
Br Br -0.2901 2.4595 'International Tables Vol C Tables 4.2.6.8 and 6.1.1.4'
Ce Ce -0.2486 2.6331 'International Tables Vol C Tables 4.2.6.8 and 6.1.1.4'

loop_
_geom_angle_atom_site_label_1
_geom_angle_atom_site_label_2
_geom_angle_atom_site_label_3
_geom_angle
O2 Ce1 O3 62.94(13)
O2 Ce1 O1 62.43(13)
O3 Ce1 O1 124.95(14)
O2 Ce1 Br4 139.87(9)
O3 Ce1 Br4 77.27(10)
O1 Ce1 Br4 154.88(10)
O2 Ce1 Br1 81.74(9)
O3 Ce1 Br1 86.53(10)
O1 Ce1 Br1 79.69(10)
Br4 Ce1 Br1 91.36(2)
O2 Ce1 Br2 77.95(9)
O3 Ce1 Br2 80.77(10)
O1 Ce1 Br2 94.25(10)
Br4 Ce1 Br2 101.59(3)
Br1 Ce1 Br2 159.31(2)
O2 Ce1 Br3 133.63(9)
O3 Ce1 Br3 155.63(10)
O1 Ce1 Br3 76.07(10)
Br4 Ce1 Br3 85.70(2)
Br1 Ce1 Br3 111.45(2)
Br2 Ce1 Br3 85.81(2)
C2 O1 C1 110.6(5)
C2 O1 Ce1 117.7(3)
C1 O1 Ce1 119.6(3)
C3 O2 C4 114.0(5)
C3 O2 Ce1 115.2(4)
C4 O2 Ce1 117.9(3)
C5 O3 C6 112.9(5)
C5 O3 Ce1 115.1(4)
C6 O3 Ce1 121.0(4)
O1 C2 C3 109.0(5)
O2 C3 C2 106.6(5)
O2 C4 C5 105.4(5)
O3 C5 C4 109.8(5)
C10 N1 C11 114.2(14)
C10 N1 C12 119.4(16)
C11 N1 C12 110.7(15)
C10 N1 C7 107.1(11)
C11 N1 C7 115.8(12)
C12 N1 C7 86.9(10)
C7 N1' C12' 116.0(13)
C7 N1' C10' 103.8(10)
C12' N1' C10' 116.9(14)
C7 N1' C11' 104.6(11)
C12' N1' C11' 107.1(14)
C10' N1' C11' 107.6(11)
N1' C7 C8 123.4(12)
N1' C7 C8' 96.5(13)
C8 C7 C8' 27.1(12)
N1' C7 N1 30.4(6)
C8 C7 N1 95.2(11)
C8' C7 N1 68.1(12)
C9 C8 C7 98.0(16)
C8 C9 C10 100.4(13)
N1 C10 C9 99.4(12)
C13 C12 N1 142(2)
C12 C13 C14 139(2)
C7 C8' C9' 111.3(17)
C10' C9' C8' 96.0(16)
C9' C10' N1' 112.7(13)
C13' C12' N1' 103.7(17)
C12' C13' C14 99.6(19)
C15 C14 C13 119(2)
C15 C14 C13' 133(3)
C13 C14 C13' 21(2)

loop_
_geom_bond_atom_site_label_1
_geom_bond_atom_site_label_2
_geom_bond_distance
Ce1 O2 2.567(4)
Ce1 O3 2.623(4)
Ce1 O1 2.621(4)
Ce1 Br4 2.8640(8)
Ce1 Br1 2.8959(7)
Ce1 Br2 2.8972(8)
Ce1 Br3 2.8975(8)
O1 C2 1.422(8)
O1 C1 1.446(8)
O2 C3 1.430(7)
O2 C4 1.438(7)
O3 C5 1.439(8)
O3 C6 1.452(7)
C2 C3 1.481(9)
C4 C5 1.478(9)
N1 C10 1.521(17)
N1 C11 1.51(2)
N1 C12 1.584(16)
N1 C7 1.569(14)
N1' C7 1.491(16)
N1' C12' 1.507(17)
N1' C10' 1.544(14)
N1' C11' 1.573(14)
C7 C8 1.486(17)
C7 C8' 1.526(17)
C8 C9 1.477(18)
C9 C10 1.542(17)
C12 C13 1.456(17)
C13 C14 1.520(17)
C8' C9' 1.538(18)
C9' C10' 1.485(17)
C12' C13' 1.496(19)
C13' C14 1.533(18)
C14 C15 1.462(10)
